data_4088713
loop_
_publ_author_name
'Vilanova, Sean P.'
'Iluc, Vlad M.'

_publ_section_title
;
 Aryl and Benzyl C--H Activation of N-Substituted PNP Ligands
;
_journal_issue 12
_journal_name_full Organometallics
_journal_page_first 2110
_journal_paper_doi 10.1021/acs.organomet.6b00333
_journal_volume 35
_journal_year 2016
_chemical_formula_sum 'C33 H47 Ir N P2'
_chemical_formula_weight 711.86
_space_group_IT_number 4
_space_group_name_Hall 'P 2yb'
_space_group_name_H-M_alt 'P 1 21 1'
_symmetry_cell_setting monoclinic
_symmetry_space_group_name_H-M 'P 1 21 1'
_atom_sites_solution_hydrogens geom
_atom_sites_solution_primary direct
_atom_sites_solution_secondary difmap
_audit_creation_method SHELXL-97
_cell_angle_alpha 90.00
_cell_angle_beta 100.684(2)
_cell_angle_gamma 90.00
_cell_formula_units_Z 2
_cell_length_a 11.0667(14)
_cell_length_b 7.8272(10)
_cell_length_c 17.821(2)
_cell_measurement_reflns_used 9977
_cell_measurement_temperature 120(2)
_cell_measurement_theta_max 26.38
_cell_measurement_theta_min 2.32
_cell_volume 1516.9(3)
_computing_structure_refinement 'SHELXL-97 (Sheldrick, 1997)'
_computing_structure_solution 'SHELXS-97 (Sheldrick, 1990)'
_diffrn_ambient_temperature 120(2)
_diffrn_measured_fraction_theta_full 0.998
_diffrn_measured_fraction_theta_max 0.998
_diffrn_measurement_device_type 'Bruker APEX-II'
_diffrn_radiation_monochromator graphite
_diffrn_radiation_source 'fine-focus sealed tube'
_diffrn_radiation_type MoK\a
_diffrn_radiation_wavelength 0.71073
_diffrn_reflns_av_R_equivalents 0.0675
_diffrn_reflns_av_sigmaI/netI 0.0725
_diffrn_reflns_limit_h_max 13
_diffrn_reflns_limit_h_min -13
_diffrn_reflns_limit_k_max 9
_diffrn_reflns_limit_k_min -9
_diffrn_reflns_limit_l_max 22
_diffrn_reflns_limit_l_min -22
_diffrn_reflns_number 23259
_diffrn_reflns_theta_full 26.53
_diffrn_reflns_theta_max 26.53
_diffrn_reflns_theta_min 1.16
_exptl_absorpt_coefficient_mu 4.529
_exptl_absorpt_correction_T_max 0.7454
_exptl_absorpt_correction_T_min 0.5646
_exptl_absorpt_correction_type multi-scan
_exptl_absorpt_process_details 'Bruker AXS area detector scaling and absorption correction'
_exptl_crystal_density_diffrn 1.558
_exptl_crystal_density_method 'not measured'
_exptl_crystal_description block
_exptl_crystal_F_000 718
_exptl_crystal_size_max 0.11
_exptl_crystal_size_mid 0.09
_exptl_crystal_size_min 0.08
_refine_diff_density_max 2.471
_refine_diff_density_min -1.750
_refine_diff_density_rms 0.146
_refine_ls_abs_structure_details 'Flack H D (1983), Acta Cryst. A39, 876-881'
_refine_ls_abs_structure_Flack 0.024(8)
_refine_ls_extinction_method none
_refine_ls_goodness_of_fit_ref 1.055
_refine_ls_hydrogen_treatment constr
_refine_ls_matrix_type full
_refine_ls_number_parameters 344
_refine_ls_number_reflns 6250
_refine_ls_number_restraints 1
_refine_ls_restrained_S_all 1.055
_refine_ls_R_factor_all 0.0524
_refine_ls_R_factor_gt 0.0395
_refine_ls_shift/su_max 0.004
_refine_ls_shift/su_mean 0.000
_refine_ls_structure_factor_coef Fsqd
_refine_ls_weighting_details 'calc w=1/[\s^2^(Fo^2^)+(0.0173P)^2^+2.2767P] where P=(Fo^2^+2Fc^2^)/3'
_refine_ls_weighting_scheme calc
_refine_ls_wR_factor_gt 0.0678
_refine_ls_wR_factor_ref 0.0720
_reflns_number_gt 5466
_reflns_number_total 6250
_reflns_threshold_expression >2sigma(I)
_cod_data_source_file om6b00333_si_002.cif
_cod_data_source_block sv470
_cod_original_sg_symbol_H-M P21
_cod_database_code 4088713

loop_
_symmetry_equiv_pos_as_xyz
'x, y, z'
'-x, y+1/2, -z'

loop_
_atom_site_label
_atom_site_type_symbol
_atom_site_fract_x
_atom_site_fract_y
_atom_site_fract_z
_atom_site_U_iso_or_equiv
_atom_site_adp_type
_atom_site_occupancy
_atom_site_symmetry_multiplicity
_atom_site_calc_flag
_atom_site_refinement_flags
Ir1 Ir 0.10631(2) 0.32272(3) 0.268370(12) 0.01600(7) Uani 1 1 d .
N N 0.1099(5) 0.2098(6) 0.1662(3) 0.0184(13) Uani 1 1 d .
C1 C 0.0126(8) 0.5972(11) 0.4438(5) 0.039(2) Uani 1 1 d .
H1A H -0.0553 0.6635 0.4575 0.059 Uiso 1 1 calc R
H1B H 0.0798 0.5900 0.4880 0.059 Uiso 1 1 calc R
H1C H -0.0163 0.4818 0.4283 0.059 Uiso 1 1 calc R
P1 P 0.17074(18) 0.5478(2) 0.34106(10) 0.0181(4) Uani 1 1 d .
C4 C 0.1668(9) 0.7589(9) 0.2164(4) 0.036(2) Uani 1 1 d .
H4A H 0.2106 0.8394 0.1888 0.054 Uiso 1 1 calc R
H4B H 0.0962 0.8163 0.2312 0.054 Uiso 1 1 calc R
H4C H 0.1380 0.6616 0.1832 0.054 Uiso 1 1 calc R
C3 C 0.3678(7) 0.6181(10) 0.2662(4) 0.032(2) Uani 1 1 d .
H3A H 0.3446 0.5232 0.2306 0.047 Uiso 1 1 calc R
H3B H 0.4216 0.5758 0.3124 0.047 Uiso 1 1 calc R
H3C H 0.4114 0.7052 0.2420 0.047 Uiso 1 1 calc R
C35 C 0.3829(8) 0.0994(10) 0.0782(5) 0.031(2) Uani 1 1 d .
H35 H 0.4033 0.0786 0.0296 0.038 Uiso 1 1 calc R
C7 C -0.3225(8) 0.5616(9) 0.1884(5) 0.035(2) Uani 1 1 d .
H7A H -0.3550 0.6773 0.1776 0.052 Uiso 1 1 calc R
H7B H -0.3446 0.5205 0.2360 0.052 Uiso 1 1 calc R
H7C H -0.3577 0.4853 0.1464 0.052 Uiso 1 1 calc R
C21 C 0.0017(6) 0.1737(8) 0.1143(4) 0.0153(15) Uani 1 1 d .
C33 C 0.4416(7) 0.1284(9) 0.2127(4) 0.0258(17) Uani 1 1 d .
H33 H 0.5039 0.1281 0.2573 0.031 Uiso 1 1 calc R
C8 C -0.1482(8) 0.6439(10) 0.1259(5) 0.035(2) Uani 1 1 d .
H8A H -0.1843 0.5772 0.0807 0.053 Uiso 1 1 calc R
H8B H -0.0585 0.6440 0.1314 0.053 Uiso 1 1 calc R
H8C H -0.1788 0.7615 0.1201 0.053 Uiso 1 1 calc R
C34 C 0.4741(7) 0.0902(10) 0.1433(5) 0.0300(19) Uani 1 1 d .
H34 H 0.5559 0.0587 0.1403 0.036 Uiso 1 1 calc R
C13 C 0.3431(7) 0.339(2) 0.5445(4) 0.033(2) Uani 1 1 d .
C22 C -0.1081(7) 0.2494(8) 0.1252(4) 0.0190(15) Uani 1 1 d .
C16 C 0.3671(8) 0.6321(10) 0.4626(5) 0.033(2) Uani 1 1 d .
H16 H 0.3756 0.7348 0.4357 0.040 Uiso 1 1 calc R
C15 C 0.4392(8) 0.6042(11) 0.5323(5) 0.035(2) Uani 1 1 d .
H15 H 0.4991 0.6866 0.5531 0.042 Uiso 1 1 calc R
C5 C -0.1709(8) 0.0331(9) 0.2605(5) 0.034(2) Uani 1 1 d .
H5A H -0.1761 -0.0047 0.2076 0.051 Uiso 1 1 calc R
H5B H -0.2275 -0.0346 0.2847 0.051 Uiso 1 1 calc R
H5C H -0.0867 0.0175 0.2885 0.051 Uiso 1 1 calc R
C18 C 0.0584(8) 0.6842(10) 0.3781(5) 0.0281(18) Uani 1 1 d .
H18 H -0.0143 0.6971 0.3358 0.034 Uiso 1 1 calc R
C31 C 0.2293(7) 0.1665(8) 0.1539(4) 0.0185(16) Uani 1 1 d .
P2 P -0.10057(16) 0.3555(2) 0.21715(9) 0.0154(5) Uani 1 1 d .
C2 C 0.1029(8) 0.8662(8) 0.4024(5) 0.036(2) Uani 1 1 d .
H2A H 0.1254 0.9261 0.3587 0.054 Uiso 1 1 calc R
H2B H 0.1748 0.8594 0.4437 0.054 Uiso 1 1 calc R
H2C H 0.0369 0.9287 0.4202 0.054 Uiso 1 1 calc R
C23 C -0.2168(7) 0.2234(8) 0.0736(4) 0.0209(16) Uani 1 1 d .
H23 H -0.2898 0.2774 0.0825 0.025 Uiso 1 1 calc R
C12 C 0.2696(7) 0.3613(10) 0.4709(4) 0.031(2) Uani 1 1 d .
H12 H 0.2134 0.2746 0.4496 0.037 Uiso 1 1 calc R
C28 C -0.2054(7) 0.2196(8) 0.2615(4) 0.0218(16) Uani 1 1 d .
H28 H -0.2898 0.2320 0.2302 0.026 Uiso 1 1 calc R
C17 C 0.3292(10) 0.1740(14) 0.5872(5) 0.057(3) Uani 1 1 d .
H17A H 0.2530 0.1165 0.5635 0.086 Uiso 1 1 calc R
H17B H 0.3262 0.2001 0.6406 0.086 Uiso 1 1 calc R
H17C H 0.3994 0.0992 0.5850 0.086 Uiso 1 1 calc R
C6 C -0.2109(8) 0.2794(9) 0.3430(4) 0.033(2) Uani 1 1 d .
H6A H -0.2248 0.4030 0.3429 0.049 Uiso 1 1 calc R
H6B H -0.1331 0.2524 0.3770 0.049 Uiso 1 1 calc R
H6C H -0.2785 0.2209 0.3610 0.049 Uiso 1 1 calc R
C19 C 0.2530(7) 0.6958(9) 0.2873(4) 0.0270(18) Uani 1 1 d .
H19 H 0.2789 0.7970 0.3206 0.032 Uiso 1 1 calc R
C36 C 0.2636(7) 0.1384(9) 0.0836(4) 0.0242(17) Uani 1 1 d .
H36 H 0.2032 0.1463 0.0383 0.029 Uiso 1 1 calc R
C32 C 0.3233(7) 0.1668(8) 0.2200(4) 0.0212(16) Uani 1 1 d .
C29 C -0.1842(7) 0.5645(8) 0.1965(4) 0.0248(17) Uani 1 1 d .
H29 H -0.1524 0.6422 0.2402 0.030 Uiso 1 1 calc R
C37 C 0.2851(7) 0.2151(9) 0.2928(4) 0.0257(18) Uani 1 1 d .
H37A H 0.3437 0.2990 0.3207 0.031 Uiso 1 1 calc R
H37B H 0.2850 0.1128 0.3255 0.031 Uiso 1 1 calc R
C24 C -0.2226(7) 0.1208(9) 0.0092(4) 0.0226(17) Uani 1 1 d .
C11 C 0.2801(7) 0.5089(9) 0.4306(4) 0.0247(17) Uani 1 1 d .
C14 C 0.4262(8) 0.4602(12) 0.5720(5) 0.037(2) Uani 1 1 d .
H14 H 0.4771 0.4438 0.6206 0.044 Uiso 1 1 calc R
C27 C -0.3428(8) 0.0994(12) -0.0464(5) 0.035(2) Uani 1 1 d .
H27A H -0.3571 0.1996 -0.0799 0.053 Uiso 1 1 calc R
H27B H -0.4103 0.0880 -0.0181 0.053 Uiso 1 1 calc R
H27C H -0.3388 -0.0032 -0.0774 0.053 Uiso 1 1 calc R
C26 C -0.0061(7) 0.0581(8) 0.0527(4) 0.0201(16) Uani 1 1 d .
H26 H 0.0643 -0.0059 0.0464 0.024 Uiso 1 1 calc R
C25 C -0.1159(7) 0.0370(9) 0.0012(4) 0.0230(17) Uani 1 1 d .
H25 H -0.1177 -0.0377 -0.0410 0.028 Uiso 1 1 calc R

loop_
_atom_site_aniso_label
_atom_site_aniso_U_11
_atom_site_aniso_U_22
_atom_site_aniso_U_33
_atom_site_aniso_U_23
_atom_site_aniso_U_13
_atom_site_aniso_U_12
Ir1 0.01770(12) 0.01717(10) 0.01412(11) 0.0000(2) 0.00554(8) -0.0019(3)
N 0.021(4) 0.011(2) 0.025(3) 0.000(2) 0.008(3) 0.002(2)
C1 0.028(5) 0.047(5) 0.048(6) -0.025(4) 0.021(4) -0.003(4)
P1 0.0218(11) 0.0195(8) 0.0119(9) -0.0036(7) 0.0005(8) -0.0033(8)
C4 0.058(6) 0.024(3) 0.026(4) 0.004(3) 0.007(4) -0.012(4)
C3 0.035(5) 0.038(4) 0.022(4) -0.003(3) 0.004(4) -0.018(4)
C35 0.033(6) 0.037(5) 0.029(5) -0.016(4) 0.019(4) -0.001(4)
C7 0.038(5) 0.024(4) 0.041(5) -0.002(3) 0.005(4) 0.013(4)
C21 0.018(4) 0.015(3) 0.012(4) -0.002(2) 0.003(3) -0.005(3)
C33 0.023(5) 0.028(4) 0.028(4) -0.004(3) 0.008(4) -0.001(3)
C8 0.044(6) 0.024(4) 0.037(5) 0.011(3) 0.005(4) 0.002(4)
C34 0.010(4) 0.039(4) 0.043(5) -0.012(4) 0.013(4) -0.006(3)
C13 0.027(4) 0.042(6) 0.031(4) 0.009(6) 0.011(3) -0.002(6)
C22 0.022(4) 0.017(3) 0.018(4) 0.000(3) 0.002(3) 0.001(3)
C16 0.031(5) 0.040(5) 0.028(5) -0.008(4) 0.001(4) -0.004(4)
C15 0.030(5) 0.045(5) 0.027(5) -0.010(4) -0.001(4) -0.003(4)
C5 0.040(6) 0.022(4) 0.041(5) 0.005(4) 0.013(4) -0.008(4)
C18 0.023(5) 0.029(4) 0.029(5) -0.008(3) -0.001(4) 0.001(4)
C31 0.019(4) 0.016(3) 0.022(4) -0.002(3) 0.008(3) -0.008(3)
P2 0.0185(9) 0.0163(14) 0.0124(9) -0.0018(6) 0.0058(7) -0.0028(7)
C2 0.045(5) 0.028(6) 0.031(5) -0.014(3) 0.001(4) 0.007(4)
C23 0.026(4) 0.021(3) 0.017(4) -0.007(3) 0.008(3) -0.001(3)
C12 0.029(4) 0.041(7) 0.025(4) 0.001(3) 0.010(3) 0.000(3)
C28 0.016(4) 0.025(4) 0.024(4) 0.001(3) 0.004(3) -0.003(3)
C17 0.054(7) 0.081(7) 0.032(6) 0.031(5) -0.005(5) -0.013(6)
C6 0.044(5) 0.042(6) 0.016(4) -0.003(3) 0.017(3) -0.016(4)
C19 0.034(5) 0.027(4) 0.020(4) -0.002(3) 0.007(4) -0.013(3)
C36 0.022(5) 0.028(4) 0.023(4) -0.004(3) 0.004(3) -0.010(3)
C32 0.022(5) 0.019(3) 0.025(4) 0.002(3) 0.011(3) -0.003(3)
C29 0.032(5) 0.017(3) 0.025(4) -0.007(3) 0.005(4) 0.004(3)
C37 0.029(5) 0.031(4) 0.019(4) 0.001(3) 0.010(3) 0.001(3)
C24 0.025(5) 0.030(4) 0.013(4) -0.002(3) 0.004(3) -0.003(3)
C11 0.024(5) 0.033(4) 0.018(4) 0.000(3) 0.008(3) 0.005(3)
C14 0.025(5) 0.059(6) 0.027(5) -0.006(4) 0.008(4) 0.009(4)
C27 0.034(6) 0.050(6) 0.020(5) -0.017(4) 0.000(4) -0.003(4)
C26 0.021(4) 0.020(3) 0.022(4) -0.003(3) 0.011(3) -0.002(3)
C25 0.029(5) 0.024(4) 0.017(4) -0.009(3) 0.008(3) -0.005(3)

loop_
_atom_type_symbol
_atom_type_description
_atom_type_scat_dispersion_real
_atom_type_scat_dispersion_imag
_atom_type_scat_source
C C 0.0033 0.0016 'International Tables Vol C Tables 4.2.6.8 and 6.1.1.4'
H H 0.0000 0.0000 'International Tables Vol C Tables 4.2.6.8 and 6.1.1.4'
N N 0.0061 0.0033 'International Tables Vol C Tables 4.2.6.8 and 6.1.1.4'
P P 0.1023 0.0942 'International Tables Vol C Tables 4.2.6.8 and 6.1.1.4'
Ir Ir -1.4442 7.9887 'International Tables Vol C Tables 4.2.6.8 and 6.1.1.4'

loop_
_geom_angle_atom_site_label_1
_geom_angle_atom_site_label_2
_geom_angle_atom_site_label_3
_geom_angle
N Ir1 C37 80.7(3)
N Ir1 P1 144.02(16)
C37 Ir1 P1 90.5(2)
N Ir1 P2 82.95(17)
C37 Ir1 P2 160.3(2)
P1 Ir1 P2 109.17(6)
C21 N C31 123.8(6)
C21 N Ir1 121.6(4)
C31 N Ir1 114.6(4)
C18 C1 H1A 109.5
C18 C1 H1B 109.5
H1A C1 H1B 109.5
C18 C1 H1C 109.5
H1A C1 H1C 109.5
H1B C1 H1C 109.5
C11 P1 C19 104.2(4)
C11 P1 C18 99.4(3)
C19 P1 C18 104.6(4)
C11 P1 Ir1 117.5(2)
C19 P1 Ir1 109.3(2)
C18 P1 Ir1 120.0(3)
C19 C4 H4A 109.5
C19 C4 H4B 109.5
H4A C4 H4B 109.5
C19 C4 H4C 109.5
H4A C4 H4C 109.5
H4B C4 H4C 109.5
C19 C3 H3A 109.5
C19 C3 H3B 109.5
H3A C3 H3B 109.5
C19 C3 H3C 109.5
H3A C3 H3C 109.5
H3B C3 H3C 109.5
C36 C35 C34 120.7(8)
C36 C35 H35 119.6
C34 C35 H35 119.6
C29 C7 H7A 109.5
C29 C7 H7B 109.5
H7A C7 H7B 109.5
C29 C7 H7C 109.5
H7A C7 H7C 109.5
H7B C7 H7C 109.5
C22 C21 N 118.8(6)
C22 C21 C26 116.7(6)
N C21 C26 124.4(6)
C32 C33 C34 122.9(8)
C32 C33 H33 118.6
C34 C33 H33 118.6
C29 C8 H8A 109.5
C29 C8 H8B 109.5
H8A C8 H8B 109.5
C29 C8 H8C 109.5
H8A C8 H8C 109.5
H8B C8 H8C 109.5
C33 C34 C35 117.8(7)
C33 C34 H34 121.1
C35 C34 H34 121.1
C14 C13 C12 119.1(11)
C14 C13 C17 122.7(8)
C12 C13 C17 118.1(10)
C23 C22 C21 121.0(6)
C23 C22 P2 123.5(5)
C21 C22 P2 114.9(5)
C15 C16 C11 120.0(8)
C15 C16 H16 120.0
C11 C16 H16 120.0
C14 C15 C16 120.6(8)
C14 C15 H15 119.7
C16 C15 H15 119.7
C28 C5 H5A 109.5
C28 C5 H5B 109.5
H5A C5 H5B 109.5
C28 C5 H5C 109.5
H5A C5 H5C 109.5
H5B C5 H5C 109.5
C1 C18 C2 109.4(7)
C1 C18 P1 111.0(5)
C2 C18 P1 115.6(6)
C1 C18 H18 106.8
C2 C18 H18 106.8
P1 C18 H18 106.8
C36 C31 C32 117.9(7)
C36 C31 N 126.4(7)
C32 C31 N 115.5(6)
C22 P2 C28 101.2(3)
C22 P2 C29 106.3(3)
C28 P2 C29 105.0(3)
C22 P2 Ir1 100.4(2)
C28 P2 Ir1 114.8(2)
C29 P2 Ir1 126.0(3)
C18 C2 H2A 109.5
C18 C2 H2B 109.5
H2A C2 H2B 109.5
C18 C2 H2C 109.5
H2A C2 H2C 109.5
H2B C2 H2C 109.5
C22 C23 C24 122.2(7)
C22 C23 H23 118.9
C24 C23 H23 118.9
C11 C12 C13 119.6(9)
C11 C12 H12 120.2
C13 C12 H12 120.2
C5 C28 C6 111.1(6)
C5 C28 P2 111.7(5)
C6 C28 P2 111.4(5)
C5 C28 H28 107.5
C6 C28 H28 107.5
P2 C28 H28 107.5
C13 C17 H17A 109.5
C13 C17 H17B 109.5
H17A C17 H17B 109.5
C13 C17 H17C 109.5
H17A C17 H17C 109.5
H17B C17 H17C 109.5
C28 C6 H6A 109.5
C28 C6 H6B 109.5
H6A C6 H6B 109.5
C28 C6 H6C 109.5
H6A C6 H6C 109.5
H6B C6 H6C 109.5
C3 C19 C4 110.5(7)
C3 C19 P1 113.2(5)
C4 C19 P1 110.0(5)
C3 C19 H19 107.7
C4 C19 H19 107.7
P1 C19 H19 107.7
C35 C36 C31 121.5(7)
C35 C36 H36 119.3
C31 C36 H36 119.3
C33 C32 C31 119.0(7)
C33 C32 C37 124.7(7)
C31 C32 C37 116.2(6)
C7 C29 C8 110.1(7)
C7 C29 P2 117.3(5)
C8 C29 P2 108.8(5)
C7 C29 H29 106.7
C8 C29 H29 106.7
P2 C29 H29 106.7
C32 C37 Ir1 109.1(5)
C32 C37 H37A 109.9
Ir1 C37 H37A 109.9
C32 C37 H37B 109.9
Ir1 C37 H37B 109.9
H37A C37 H37B 108.3
C25 C24 C23 116.8(7)
C25 C24 C27 122.9(7)
C23 C24 C27 120.3(7)
C12 C11 C16 118.8(7)
C12 C11 P1 119.1(6)
C16 C11 P1 121.9(6)
C13 C14 C15 121.8(9)
C13 C14 H14 119.1
C15 C14 H14 119.1
C24 C27 H27A 109.5
C24 C27 H27B 109.5
H27A C27 H27B 109.5
C24 C27 H27C 109.5
H27A C27 H27C 109.5
H27B C27 H27C 109.5
C25 C26 C21 120.6(7)
C25 C26 H26 119.7
C21 C26 H26 119.7
C24 C25 C26 122.3(6)
C24 C25 H25 118.8
C26 C25 H25 118.8

loop_
_geom_bond_atom_site_label_1
_geom_bond_atom_site_label_2
_geom_bond_distance
Ir1 N 2.031(6)
Ir1 C37 2.120(7)
Ir1 P1 2.2246(17)
Ir1 P2 2.3165(18)
N C21 1.400(9)
N C31 1.420(9)
C1 C18 1.521(12)
C1 H1A 0.9800
C1 H1B 0.9800
C1 H1C 0.9800
P1 C11 1.840(8)
P1 C19 1.847(7)
P1 C18 1.851(8)
C4 C19 1.518(10)
C4 H4A 0.9800
C4 H4B 0.9800
C4 H4C 0.9800
C3 C19 1.517(11)
C3 H3A 0.9800
C3 H3B 0.9800
C3 H3C 0.9800
C35 C36 1.376(11)
C35 C34 1.391(12)
C35 H35 0.9500
C7 C29 1.511(11)
C7 H7A 0.9800
C7 H7B 0.9800
C7 H7C 0.9800
C21 C22 1.398(10)
C21 C26 1.413(9)
C33 C32 1.373(10)
C33 C34 1.383(11)
C33 H33 0.9500
C8 C29 1.521(10)
C8 H8A 0.9800
C8 H8B 0.9800
C8 H8C 0.9800
C34 H34 0.9500
C13 C14 1.347(14)
C13 C12 1.420(10)
C13 C17 1.523(16)
C22 C23 1.387(10)
C22 P2 1.826(7)
C16 C15 1.363(11)
C16 C11 1.407(11)
C16 H16 0.9500
C15 C14 1.353(12)
C15 H15 0.9500
C5 C28 1.509(10)
C5 H5A 0.9800
C5 H5B 0.9800
C5 H5C 0.9800
C18 C2 1.543(10)
C18 H18 1.0000
C31 C36 1.393(10)
C31 C32 1.420(10)
P2 C28 1.856(7)
P2 C29 1.882(7)
C2 H2A 0.9800
C2 H2B 0.9800
C2 H2C 0.9800
C23 C24 1.392(9)
C23 H23 0.9500
C12 C11 1.377(10)
C12 H12 0.9500
C28 C6 1.538(9)
C28 H28 1.0000
C17 H17A 0.9800
C17 H17B 0.9800
C17 H17C 0.9800
C6 H6A 0.9800
C6 H6B 0.9800
C6 H6C 0.9800
C19 H19 1.0000
C36 H36 0.9500
C32 C37 1.486(10)
C29 H29 1.0000
C37 H37A 0.9900
C37 H37B 0.9900
C24 C25 1.381(10)
C24 C27 1.514(11)
C14 H14 0.9500
C27 H27A 0.9800
C27 H27B 0.9800
C27 H27C 0.9800
C26 C25 1.390(10)
C26 H26 0.9500
C25 H25 0.9500
